data_7047919
loop_
_publ_author_name
'Fernandes, Tiago'
'Kirillova, Marina'
'Andr\'e, V\^ania'
'Kirillov, Alexander M.'

_publ_section_title
;
 Interplay between H-bonding and interpenetration in aqueous
 copper(II)&#x2212;aminoalcohol&#x2212;pyromellitic acid system:
 Self-assembly synthesis, structural features and catalysis
;
_journal_name_full 'Dalton Transactions'
_journal_paper_doi 10.1039/C8DT02983K
_journal_year 2018
_chemical_formula_sum 'C7.5 H13.5 Cu N O4.5'
_chemical_formula_weight 253.23
_space_group_crystal_system tetragonal
_space_group_IT_number 142
_space_group_name_Hall '-I 4bd 2c'
_space_group_name_H-M_alt 'I 41/a c d'
_symmetry_space_group_name_Hall '-I 4bd 2c'
_symmetry_space_group_name_H-M 'I 41/a c d :2'
_atom_sites_solution_hydrogens mixed
_audit_creation_method SHELXL-2014/7
_audit_update_record
;
2018-10-14 deposited with the CCDC.
2018-10-29 downloaded from the CCDC.
;
_cell_angle_alpha 90
_cell_angle_beta 90
_cell_angle_gamma 90
_cell_formula_units_Z 32
_cell_length_a 13.8211(8)
_cell_length_b 13.8211(8)
_cell_length_c 41.437(2)
_cell_measurement_reflns_used 26048
_cell_measurement_temperature 298(2)
_cell_measurement_theta_max 27.131
_cell_measurement_theta_min 2.304
_cell_volume 7915.4(8)
_computing_cell_refinement 'APEX2 version2014.11 (Bruker, 2014)'
_computing_data_collection 'APEX2 version2014.11 (Bruker, 2014)'
_computing_data_reduction 'APEX2 version2014.11 (Bruker, 2014)'
_computing_molecular_graphics 'Mercury 3.9'
_computing_publication_material 'Microsoft Word'
_computing_structure_refinement 'SHELXL-2014/7 (Sheldrick, 2014)'
_computing_structure_solution 'SHELXS (Sheldrick, 2014)'
_diffrn_ambient_temperature 298(2)
_diffrn_measured_fraction_theta_full 0.999
_diffrn_measured_fraction_theta_max 0.999
_diffrn_measurement_device_type 'CCD area detector'
_diffrn_measurement_method 'phi and omega scans'
_diffrn_radiation_type MoK\a
_diffrn_radiation_wavelength 0.71073
_diffrn_reflns_av_R_equivalents 0.0593
_diffrn_reflns_av_unetI/netI 0.0309
_diffrn_reflns_Laue_measured_fraction_full 0.999
_diffrn_reflns_Laue_measured_fraction_max 0.999
_diffrn_reflns_limit_h_max 17
_diffrn_reflns_limit_h_min -12
_diffrn_reflns_limit_k_max 17
_diffrn_reflns_limit_k_min -16
_diffrn_reflns_limit_l_max 53
_diffrn_reflns_limit_l_min -52
_diffrn_reflns_number 26048
_diffrn_reflns_point_group_measured_fraction_full 0.999
_diffrn_reflns_point_group_measured_fraction_max 0.999
_diffrn_reflns_theta_full 25.242
_diffrn_reflns_theta_max 27.131
_diffrn_reflns_theta_min 2.304
_exptl_absorpt_coefficient_mu 2.199
_exptl_absorpt_correction_T_max 0.936
_exptl_absorpt_correction_T_min 0.876
_exptl_absorpt_correction_type multi-scan
_exptl_absorpt_process_details 'SADABS (Bruker,2005)'
_exptl_crystal_colour blue
_exptl_crystal_density_diffrn 1.700
_exptl_crystal_description needle
_exptl_crystal_F_000 4176
_exptl_crystal_size_max 0.08
_exptl_crystal_size_mid 0.05
_exptl_crystal_size_min 0.03
_refine_diff_density_max 0.334
_refine_diff_density_min -0.439
_refine_diff_density_rms 0.069
_refine_ls_extinction_method none
_refine_ls_goodness_of_fit_ref 1.048
_refine_ls_hydrogen_treatment mixed
_refine_ls_matrix_type full
_refine_ls_number_parameters 136
_refine_ls_number_reflns 2203
_refine_ls_number_restraints 1
_refine_ls_restrained_S_all 1.048
_refine_ls_R_factor_all 0.0686
_refine_ls_R_factor_gt 0.0325
_refine_ls_shift/su_max 0.000
_refine_ls_shift/su_mean 0.000
_refine_ls_structure_factor_coef Fsqd
_refine_ls_weighting_details 'w=1/[\s^2^(Fo^2^)+(0.0372P)^2^+8.1965P] where P=(Fo^2^+2Fc^2^)/3'
_refine_ls_weighting_scheme calc
_refine_ls_wR_factor_gt 0.0702
_refine_ls_wR_factor_ref 0.0820
_reflns_Friedel_coverage 0.000
_reflns_number_gt 1485
_reflns_number_total 2203
_reflns_threshold_expression 'I > 2\s(I)'
_cod_data_source_file c8dt02983k2.cif
_cod_data_source_block Compound1b
_cod_original_cell_volume 7915.4(10)
_cod_original_formula_sum 'C7.50 H13.50 Cu N O4.50'
_cod_database_code 7047919
_shelx_shelxl_version_number 2014/7
_shelx_space_group_comment
;
The symmetry employed for this shelxl refinement is uniquely defined
by the following loop, which should always be used as a source of
symmetry information in preference to the above space-group names.
They are only intended as comments.
;

loop_
_space_group_symop_operation_xyz
'x, y, z'
'-y+1/4, x+3/4, z+1/4'
'y+1/4, -x+1/4, z+3/4'
'x, -y, -z+1/2'
'-x+1/2, y, -z'
'-x, -y+1/2, z'
'y+1/4, x+3/4, -z+3/4'
'-y+1/4, -x+1/4, -z+1/4'
'x+1/2, y+1/2, z+1/2'
'-y+3/4, x+5/4, z+3/4'
'y+3/4, -x+3/4, z+5/4'
'x+1/2, -y+1/2, -z+1'
'-x+1, y+1/2, -z+1/2'
'-x+1/2, -y+1, z+1/2'
'y+3/4, x+5/4, -z+5/4'
'-y+3/4, -x+3/4, -z+3/4'
'-x, -y, -z'
'y-1/4, -x-3/4, -z-1/4'
'-y-1/4, x-1/4, -z-3/4'
'-x, y, z-1/2'
'x-1/2, -y, z'
'x, y-1/2, -z'
'-y-1/4, -x-3/4, z-3/4'
'y-1/4, x-1/4, z-1/4'
'-x+1/2, -y+1/2, -z+1/2'
'y+1/4, -x-1/4, -z+1/4'
'-y+1/4, x+1/4, -z-1/4'
'-x+1/2, y+1/2, z'
'x, -y+1/2, z+1/2'
'x+1/2, y, -z+1/2'
'-y+1/4, -x-1/4, z-1/4'
'y+1/4, x+1/4, z+1/4'

loop_
_atom_site_label
_atom_site_type_symbol
_atom_site_fract_x
_atom_site_fract_y
_atom_site_fract_z
_atom_site_U_iso_or_equiv
_atom_site_adp_type
_atom_site_occupancy
_atom_site_site_symmetry_order
_atom_site_calc_flag
_atom_site_refinement_flags_posn
_atom_site_refinement_flags_adp
_atom_site_refinement_flags_occupancy
Cu1 Cu 0.24773(2) 0.08788(3) 0.03445(2) 0.03062(13) Uani 1 1 d . . .
O3 O 0.15752(15) 0.14827(15) 0.06384(4) 0.0386(5) Uani 1 1 d . . .
O4 O 0.11847(15) 0.02841(14) 0.09777(4) 0.0349(5) Uani 1 1 d . . .
O1 O 0.34135(14) 0.06683(15) 0.00070(4) 0.0356(5) Uani 1 1 d . . .
C1 C 0.4261(2) 0.1189(3) 0.00854(7) 0.0457(8) Uani 1 1 d . . .
H1A H 0.4140 0.1894 0.0075 0.055 Uiso 1 1 calc R U .
H1B H 0.4790 0.1026 -0.0066 0.055 Uiso 1 1 calc R U .
C2 C 0.4523(2) 0.0887(3) 0.04258(7) 0.0530(9) Uani 1 1 d . . .
H2A H 0.4738 0.0204 0.0427 0.064 Uiso 1 1 calc R U .
H2B H 0.5063 0.1292 0.0506 0.064 Uiso 1 1 calc R U .
N3 N 0.36654(19) 0.1002(2) 0.06415(5) 0.0415(6) Uani 1 1 d . . .
C4 C 0.3628(3) 0.0225(3) 0.08915(7) 0.0530(10) Uani 1 1 d . . .
H4A H 0.3176 0.0422 0.1065 0.064 Uiso 1 1 calc R U .
H4B H 0.4278 0.0151 0.0989 0.064 Uiso 1 1 calc R U .
C5 C 0.3308(3) -0.0737(3) 0.07569(9) 0.0568(10) Uani 1 1 d . . .
H5A H 0.3805 -0.0976 0.0604 0.068 Uiso 1 1 calc R U .
H5B H 0.3257 -0.1210 0.0935 0.068 Uiso 1 1 calc R U .
O2 O 0.2406(2) -0.06788(17) 0.05954(6) 0.0463(6) Uani 1 1 d . . .
C7 C 0.3678(3) 0.1957(3) 0.08032(9) 0.0659(11) Uani 1 1 d . . .
H7A H 0.3110 0.2016 0.0943 0.099 Uiso 1 1 calc R U .
H7B H 0.4268 0.2016 0.0933 0.099 Uiso 1 1 calc R U .
H7C H 0.3666 0.2470 0.0640 0.099 Uiso 1 1 calc R U .
C8 C 0.11782(18) 0.1142(2) 0.08887(5) 0.0243(6) Uani 1 1 d . . .
C9 C 0.06084(18) 0.18662(18) 0.10798(5) 0.0209(5) Uani 1 1 d . . .
C10 C 0.0000 0.2500 0.09203(7) 0.0209(8) Uani 1 2 d S T P
H10 H 0.0000 0.2500 0.0691 0.025 Uiso 1 2 calc R U P
O1W O 0.2500 -0.1926(4) 0.0000 0.114(2) Uani 1 2 d DS T P
H1O H 0.207(3) -0.051(3) 0.0699(8) 0.040(12) Uiso 1 1 d . . .
H1W H 0.226(6) -0.158(4) 0.0158(12) 0.18(3) Uiso 1 1 d D . .

loop_
_atom_site_aniso_label
_atom_site_aniso_U_11
_atom_site_aniso_U_22
_atom_site_aniso_U_33
_atom_site_aniso_U_23
_atom_site_aniso_U_13
_atom_site_aniso_U_12
Cu1 0.0334(2) 0.0374(2) 0.02106(17) -0.00122(14) 0.00799(14) 0.00444(17)
O3 0.0470(13) 0.0434(12) 0.0254(9) 0.0046(9) 0.0169(9) 0.0157(10)
O4 0.0421(12) 0.0280(11) 0.0345(11) -0.0017(8) 0.0073(9) 0.0045(9)
O1 0.0346(12) 0.0480(12) 0.0243(9) -0.0037(9) 0.0072(8) -0.0011(9)
C1 0.0374(19) 0.061(2) 0.0383(16) -0.0058(15) 0.0098(14) -0.0073(16)
C2 0.0327(18) 0.085(3) 0.0414(17) -0.0129(17) 0.0036(14) -0.0031(19)
N3 0.0348(15) 0.0582(18) 0.0314(12) -0.0081(12) 0.0052(11) 0.0031(13)
C4 0.0380(19) 0.089(3) 0.0317(16) 0.0032(17) -0.0015(14) 0.0169(18)
C5 0.059(2) 0.060(2) 0.0511(19) 0.0134(18) 0.0080(18) 0.0316(19)
O2 0.0573(17) 0.0388(14) 0.0428(13) -0.0026(10) 0.0111(13) 0.0149(12)
C7 0.063(3) 0.078(3) 0.057(2) -0.026(2) 0.0044(19) -0.018(2)
C8 0.0211(14) 0.0319(16) 0.0199(12) -0.0040(11) -0.0026(10) 0.0027(11)
C9 0.0207(13) 0.0234(13) 0.0187(11) -0.0016(10) 0.0028(10) -0.0021(11)
C10 0.024(2) 0.026(2) 0.0126(15) 0.000 0.000 -0.0026(15)
O1W 0.195(7) 0.060(3) 0.086(4) 0.000 -0.008(4) 0.000

loop_
_atom_type_symbol
_atom_type_description
_atom_type_scat_dispersion_real
_atom_type_scat_dispersion_imag
_atom_type_scat_source
C C 0.0033 0.0016 'International Tables Vol C Tables 4.2.6.8 and 6.1.1.4'
H H 0.0000 0.0000 'International Tables Vol C Tables 4.2.6.8 and 6.1.1.4'
N N 0.0061 0.0033 'International Tables Vol C Tables 4.2.6.8 and 6.1.1.4'
O O 0.0106 0.0060 'International Tables Vol C Tables 4.2.6.8 and 6.1.1.4'
Cu Cu 0.3201 1.2651 'International Tables Vol C Tables 4.2.6.8 and 6.1.1.4'

loop_
_geom_angle_atom_site_label_1
_geom_angle_atom_site_label_2
_geom_angle_atom_site_label_3
_geom_angle
_geom_angle_site_symmetry_1
_geom_angle_site_symmetry_3
O1 Cu1 O1 81.83(9) . 5
O1 Cu1 O3 162.87(8) . .
O1 Cu1 O3 97.42(8) 5 .
O1 Cu1 N3 84.88(9) . .
O1 Cu1 N3 166.56(8) 5 .
O3 Cu1 N3 95.86(9) . .
O1 Cu1 O2 101.94(9) . .
O1 Cu1 O2 99.57(9) 5 .
O3 Cu1 O2 95.07(9) . .
N3 Cu1 O2 81.22(10) . .
O1 Cu1 Cu1 42.26(6) . 5
O1 Cu1 Cu1 42.20(5) 5 5
O3 Cu1 Cu1 130.11(6) . 5
N3 Cu1 Cu1 125.45(7) . 5
O2 Cu1 Cu1 115.80(6) . 5
C8 O3 Cu1 129.50(19) . .
C1 O1 Cu1 108.25(16) . .
C1 O1 Cu1 128.75(18) . 5
Cu1 O1 Cu1 95.55(9) . 5
O1 C1 C2 105.8(3) . .
O1 C1 H1A 110.6 . .
C2 C1 H1A 110.6 . .
O1 C1 H1B 110.6 . .
C2 C1 H1B 110.6 . .
H1A C1 H1B 108.7 . .
N3 C2 C1 109.8(3) . .
N3 C2 H2A 109.7 . .
C1 C2 H2A 109.7 . .
N3 C2 H2B 109.7 . .
C1 C2 H2B 109.7 . .
H2A C2 H2B 108.2 . .
C7 N3 C2 110.8(3) . .
C7 N3 C4 109.1(2) . .
C2 N3 C4 111.5(3) . .
C7 N3 Cu1 110.7(2) . .
C2 N3 Cu1 105.48(17) . .
C4 N3 Cu1 109.1(2) . .
N3 C4 C5 112.8(3) . .
N3 C4 H4A 109.0 . .
C5 C4 H4A 109.0 . .
N3 C4 H4B 109.0 . .
C5 C4 H4B 109.0 . .
H4A C4 H4B 107.8 . .
O2 C5 C4 112.5(3) . .
O2 C5 H5A 109.1 . .
C4 C5 H5A 109.1 . .
O2 C5 H5B 109.1 . .
C4 C5 H5B 109.1 . .
H5A C5 H5B 107.8 . .
C5 O2 Cu1 102.7(2) . .
C5 O2 H1O 109(3) . .
Cu1 O2 H1O 90(3) . .
N3 C7 H7A 109.5 . .
N3 C7 H7B 109.5 . .
H7A C7 H7B 109.5 . .
N3 C7 H7C 109.5 . .
H7A C7 H7C 109.5 . .
H7B C7 H7C 109.5 . .
O4 C8 O3 126.6(2) . .
O4 C8 C9 119.0(2) . .
O3 C8 C9 114.4(2) . .
C10 C9 C9 118.50(14) . 8
C10 C9 C8 119.3(2) . .
C9 C9 C8 122.09(13) 8 .
C9 C10 C9 122.9(3) . 6
C9 C10 H10 118.6 . .
C9 C10 H10 118.6 6 .

loop_
_geom_bond_atom_site_label_1
_geom_bond_atom_site_label_2
_geom_bond_distance
_geom_bond_site_symmetry_2
Cu1 O1 1.9272(18) .
Cu1 O1 1.9294(19) 5
Cu1 O3 1.9324(18) .
Cu1 N3 2.059(3) .
Cu1 O2 2.393(2) .
Cu1 Cu1 2.8559(6) 5
O3 C8 1.264(3) .
O4 C8 1.242(3) .
O1 C1 1.413(4) .
O1 Cu1 1.9296(19) 5
C1 C2 1.515(4) .
C1 H1A 0.9900 .
C1 H1B 0.9900 .
C2 N3 1.493(4) .
C2 H2A 0.9900 .
C2 H2B 0.9900 .
N3 C7 1.480(4) .
N3 C4 1.493(4) .
C4 C5 1.507(5) .
C4 H4A 0.9900 .
C4 H4B 0.9900 .
C5 O2 1.417(4) .
C5 H5A 0.9900 .
C5 H5B 0.9900 .
O2 H1O 0.68(3) .
C7 H7A 0.9800 .
C7 H7B 0.9800 .
C7 H7C 0.9800 .
C8 C9 1.500(3) .
C9 C10 1.382(3) .
C9 C9 1.411(4) 8
C10 C9 1.383(3) 6
C10 H10 0.9500 .
O1W H1W 0.876(19) .

loop_
_geom_torsion_atom_site_label_1
_geom_torsion_atom_site_label_2
_geom_torsion_atom_site_label_3
_geom_torsion_atom_site_label_4
_geom_torsion
_geom_torsion_site_symmetry_1
_geom_torsion_site_symmetry_4
Cu1 O1 C1 C2 52.3(3) . .
Cu1 O1 C1 C2 165.6(2) 5 .
O1 C1 C2 N3 -51.9(4) . .
C1 C2 N3 C7 -93.9(3) . .
C1 C2 N3 C4 144.4(3) . .
C1 C2 N3 Cu1 26.0(3) . .
C7 N3 C4 C5 162.4(3) . .
C2 N3 C4 C5 -74.9(3) . .
Cu1 N3 C4 C5 41.2(3) . .
N3 C4 C5 O2 -55.2(4) . .
C4 C5 O2 Cu1 36.1(3) . .
Cu1 O3 C8 O4 -10.5(4) . .
Cu1 O3 C8 C9 172.87(17) . .
O4 C8 C9 C10 -132.4(2) . .
O3 C8 C9 C10 44.5(3) . .
O4 C8 C9 C9 44.3(4) . 8
O3 C8 C9 C9 -138.8(3) . 8
C9 C9 C10 C9 -2.3(2) 8 6
C8 C9 C10 C9 174.5(3) . 6
